data_7211583
loop_
_publ_author_name
'DeBurgomaster, Paul'
'Ouellette, Wayne'
'Liu, Hongxue'
'O'Connor, Charles J.'
'Zubieta, Jon'

_publ_section_title
;
 Hydrothermal chemistry of vanadium oxides with aromatic di- and
 tri-phosphonates in the presence of secondary metal copper(II) cationic
 complex subunits
;
_journal_issue 2
_journal_name_full CrystEngComm
_journal_page_first 446
_journal_paper_doi 10.1039/b910641c
_journal_volume 12
_journal_year 2010
_chemical_formula_moiety 'C18 H13 Cu N2 O8 P2 V'
_chemical_formula_sum 'C18 H13 Cu N2 O8 P2 V'
_chemical_formula_weight 561.72
_chemical_name_systematic
;
?
;
_space_group_IT_number 15
_symmetry_cell_setting monoclinic
_symmetry_space_group_name_Hall '-C 2yc'
_symmetry_space_group_name_H-M 'C 1 2/c 1'
_atom_sites_solution_hydrogens geom
_atom_sites_solution_primary direct
_atom_sites_solution_secondary difmap
_audit_creation_method SHELXL-97
_cell_angle_alpha 90.00
_cell_angle_beta 93.9090(10)
_cell_angle_gamma 90.00
_cell_formula_units_Z 8
_cell_length_a 11.2896(5)
_cell_length_b 16.8485(8)
_cell_length_c 20.5594(10)
_cell_measurement_reflns_used 6443
_cell_measurement_temperature 90(2)
_cell_measurement_theta_max 28.30
_cell_measurement_theta_min 2.34
_cell_volume 3901.6(3)
_computing_cell_refinement 'Bruker SMART (Bruker, 2002)'
_computing_data_collection 'Bruker SMART (Bruker, 2002)'
_computing_data_reduction 'Bruker SAINT (Bruker, 2002)'
_computing_molecular_graphics 'CrystalMaker (Palmer, 2006)'
_computing_publication_material 'Bruker SHELXTL (Bruker, 2002)'
_computing_structure_refinement 'SHELXL-97 (Sheldrick, 1997)'
_computing_structure_solution 'SHELXS-97 (Sheldrick, 1997)'
_diffrn_ambient_temperature 90(2)
_diffrn_detector_area_resol_mean 512
_diffrn_measured_fraction_theta_full 0.999
_diffrn_measured_fraction_theta_max 0.999
_diffrn_measurement_device_type 'Bruker APEX CCD area detector'
_diffrn_measurement_method 'Phi and omega scans'
_diffrn_radiation_monochromator graphite
_diffrn_radiation_probe x-ray
_diffrn_radiation_type MoK\a
_diffrn_radiation_wavelength 0.71073
_diffrn_reflns_av_R_equivalents 0.0332
_diffrn_reflns_av_sigmaI/netI 0.0289
_diffrn_reflns_limit_h_max 15
_diffrn_reflns_limit_h_min -15
_diffrn_reflns_limit_k_max 22
_diffrn_reflns_limit_k_min -22
_diffrn_reflns_limit_l_max 27
_diffrn_reflns_limit_l_min -27
_diffrn_reflns_number 20386
_diffrn_reflns_theta_full 28.31
_diffrn_reflns_theta_max 28.31
_diffrn_reflns_theta_min 1.99
_diffrn_source 'fine-focus sealed tube'
_diffrn_standards_decay_% 0.001
_exptl_absorpt_coefficient_mu 1.787
_exptl_absorpt_correction_T_max 0.8703
_exptl_absorpt_correction_T_min 0.7164
_exptl_absorpt_correction_type multi-scan
_exptl_absorpt_process_details 'SADABS SHELXL-97 (Sheldrick, 1997)'
_exptl_crystal_colour black-green
_exptl_crystal_density_diffrn 1.913
_exptl_crystal_density_method 'not measured'
_exptl_crystal_description block
_exptl_crystal_F_000 2248
_exptl_crystal_size_max 0.20
_exptl_crystal_size_mid 0.10
_exptl_crystal_size_min 0.08
_refine_diff_density_max 1.077
_refine_diff_density_min -0.778
_refine_diff_density_rms 0.147
_refine_ls_extinction_method none
_refine_ls_goodness_of_fit_ref 1.381
_refine_ls_hydrogen_treatment mixed
_refine_ls_matrix_type full
_refine_ls_number_parameters 293
_refine_ls_number_reflns 4868
_refine_ls_number_restraints 0
_refine_ls_restrained_S_all 1.381
_refine_ls_R_factor_all 0.0743
_refine_ls_R_factor_gt 0.0737
_refine_ls_shift/su_max 0.001
_refine_ls_shift/su_mean 0.000
_refine_ls_structure_factor_coef Fsqd
_refine_ls_weighting_details 'calc w=1/[\s^2^(Fo^2^)+(0.0204P)^2^+62.1992P] where P=(Fo^2^+2Fc^2^)/3'
_refine_ls_weighting_scheme calc
_refine_ls_wR_factor_gt 0.1446
_refine_ls_wR_factor_ref 0.1449
_reflns_number_gt 4816
_reflns_number_total 4868
_reflns_threshold_expression >2sigma(I)
_cod_data_source_file b910641c.txt
_cod_data_source_block '[Cu(phen)VVO2(HO3PC6H4PO3)]7b'
_cod_depositor_comments
;
The following automatic conversions were performed:

'_symmetry_cell_setting' value 'Monoclinic' changed to 'monoclinic'
according to /home/saulius/struct/CIF-dictionaries/cif_core.dic
dictionary named 'cif_core.dic' version 2.4.2 from 2011-04-26.

Automatic conversion script
Id: cif_fix_values 1891 2012-01-12 08:04:46Z andrius 
;
_cod_original_sg_symbol_Hall -C2yc
_cod_original_sg_symbol_H-M C2/c
_cod_database_code 7211583

loop_
_symmetry_equiv_pos_as_xyz
'x, y, z'
'-x, y, -z+1/2'
'x+1/2, y+1/2, z'
'-x+1/2, y+1/2, -z+1/2'
'-x, -y, -z'
'x, -y, z-1/2'
'-x+1/2, -y+1/2, -z'
'x+1/2, -y+1/2, z-1/2'

loop_
_atom_site_label
_atom_site_type_symbol
_atom_site_fract_x
_atom_site_fract_y
_atom_site_fract_z
_atom_site_U_iso_or_equiv
_atom_site_adp_type
_atom_site_occupancy
_atom_site_symmetry_multiplicity
_atom_site_calc_flag
_atom_site_refinement_flags
Cu1 Cu 0.69675(5) 0.30664(3) 0.64474(3) 0.00921(14) Uani 1 1 d .
V1 V 0.62581(7) 0.28977(5) 0.49007(4) 0.00771(17) Uani 1 1 d .
P1 P 0.98688(11) 0.29883(7) 0.64739(6) 0.0081(2) Uani 1 1 d .
P2 P 1.15725(11) 0.64992(7) 0.58331(6) 0.0093(2) Uani 1 1 d .
O1 O 0.9744(3) 0.2453(2) 0.58867(16) 0.0109(7) Uani 1 1 d .
O2 O 0.8819(3) 0.3025(2) 0.68892(16) 0.0112(7) Uani 1 1 d .
O3 O 1.0997(3) 0.2685(2) 0.68914(17) 0.0118(7) Uani 1 1 d .
O4 O 1.0771(3) 0.6874(2) 0.52777(16) 0.0114(7) Uani 1 1 d .
O5 O 1.2861(3) 0.6377(2) 0.56324(16) 0.0112(7) Uani 1 1 d .
O6 O 1.1525(3) 0.6963(2) 0.64711(16) 0.0120(7) Uani 1 1 d .
O7 O 0.7356(3) 0.2951(2) 0.55315(15) 0.0095(6) Uani 1 1 d .
O8 O 0.5270(3) 0.3494(2) 0.51387(17) 0.0136(7) Uani 1 1 d .
N1 N 0.6526(4) 0.3252(3) 0.7369(2) 0.0154(9) Uani 1 1 d .
N2 N 0.6866(4) 0.4251(3) 0.6401(2) 0.0138(8) Uani 1 1 d .
C1 C 1.0222(4) 0.3983(3) 0.6236(2) 0.0092(8) Uani 1 1 d .
C2 C 1.0875(5) 0.4131(3) 0.5703(3) 0.0168(10) Uani 1 1 d .
H2 H 1.1067 0.3707 0.5424 0.020 Uiso 1 1 calc R
C3 C 1.1253(5) 0.4899(3) 0.5574(3) 0.0203(11) Uani 1 1 d .
H3 H 1.1692 0.4993 0.5203 0.024 Uiso 1 1 calc R
C4 C 1.1001(4) 0.5526(3) 0.5976(2) 0.0126(9) Uani 1 1 d .
C5 C 1.0297(5) 0.5387(3) 0.6496(3) 0.0182(11) Uani 1 1 d .
H5 H 1.0084 0.5815 0.6765 0.022 Uiso 1 1 calc R
C6 C 0.9906(5) 0.4624(3) 0.6620(3) 0.0189(11) Uani 1 1 d .
H6 H 0.9416 0.4536 0.6971 0.023 Uiso 1 1 calc R
C7 C 0.6340(5) 0.2732(4) 0.7834(3) 0.0204(11) Uani 1 1 d .
H7 H 0.6327 0.2182 0.7733 0.024 Uiso 1 1 calc R
C8 C 0.6162(5) 0.2973(5) 0.8472(3) 0.0287(14) Uani 1 1 d .
H8 H 0.6043 0.2588 0.8799 0.034 Uiso 1 1 calc R
C9 C 0.6159(5) 0.3764(5) 0.8624(3) 0.0304(15) Uani 1 1 d .
H9 H 0.6023 0.3927 0.9055 0.036 Uiso 1 1 calc R
C10 C 0.6355(5) 0.4332(4) 0.8146(3) 0.0236(13) Uani 1 1 d .
C11 C 0.6533(4) 0.4038(3) 0.7516(3) 0.0166(10) Uani 1 1 d .
C12 C 0.6331(6) 0.5176(4) 0.8234(3) 0.0327(16) Uani 1 1 d .
H12 H 0.6200 0.5381 0.8653 0.039 Uiso 1 1 calc R
C13 C 0.6486(5) 0.5689(4) 0.7742(3) 0.0313(15) Uani 1 1 d .
H13 H 0.6471 0.6244 0.7823 0.038 Uiso 1 1 calc R
C14 C 0.6675(5) 0.5407(3) 0.7095(3) 0.0240(12) Uani 1 1 d .
C15 C 0.6712(5) 0.4576(3) 0.6995(3) 0.0174(11) Uani 1 1 d .
C16 C 0.6765(6) 0.5890(4) 0.6549(4) 0.0318(15) Uani 1 1 d .
H16 H 0.6728 0.6451 0.6589 0.038 Uiso 1 1 calc R
C17 C 0.6909(6) 0.5548(4) 0.5952(3) 0.0282(13) Uani 1 1 d .
H17 H 0.6968 0.5873 0.5578 0.034 Uiso 1 1 calc R
C18 C 0.6969(5) 0.4721(3) 0.5895(3) 0.0200(11) Uani 1 1 d .
H18 H 0.7086 0.4493 0.5482 0.024 Uiso 1 1 calc R
H3' H 1.104(6) 0.279(4) 0.721(4) 0.020(19) Uiso 1 1 d .

loop_
_atom_site_aniso_label
_atom_site_aniso_U_11
_atom_site_aniso_U_22
_atom_site_aniso_U_33
_atom_site_aniso_U_23
_atom_site_aniso_U_13
_atom_site_aniso_U_12
Cu1 0.0118(3) 0.0089(3) 0.0070(3) -0.0017(2) 0.0013(2) -0.0019(2)
V1 0.0113(4) 0.0057(3) 0.0061(3) -0.0009(3) 0.0004(3) -0.0014(3)
P1 0.0103(5) 0.0073(5) 0.0065(5) 0.0003(4) -0.0002(4) -0.0013(4)
P2 0.0122(6) 0.0080(5) 0.0077(5) 0.0012(4) 0.0010(4) -0.0030(4)
O1 0.0128(16) 0.0122(16) 0.0072(15) -0.0006(12) -0.0031(12) 0.0001(13)
O2 0.0115(16) 0.0126(16) 0.0093(15) 0.0021(13) -0.0006(12) -0.0018(13)
O3 0.0144(17) 0.0160(17) 0.0045(16) -0.0029(13) -0.0028(13) 0.0010(13)
O4 0.0147(16) 0.0094(16) 0.0103(15) 0.0026(13) 0.0015(13) -0.0039(13)
O5 0.0149(17) 0.0088(15) 0.0100(15) 0.0006(12) 0.0015(13) -0.0013(13)
O6 0.0159(17) 0.0098(16) 0.0107(16) 0.0007(13) 0.0030(13) -0.0028(13)
O7 0.0132(16) 0.0094(15) 0.0058(14) -0.0004(12) -0.0010(12) -0.0020(12)
O8 0.0147(17) 0.0142(17) 0.0118(16) -0.0039(13) 0.0008(13) 0.0030(13)
N1 0.0089(19) 0.024(2) 0.013(2) -0.0033(17) 0.0009(15) -0.0031(17)
N2 0.013(2) 0.013(2) 0.016(2) -0.0049(16) 0.0009(16) -0.0038(16)
C1 0.011(2) 0.007(2) 0.010(2) 0.0021(17) 0.0002(17) -0.0036(16)
C2 0.024(3) 0.013(2) 0.014(2) -0.0033(19) 0.003(2) -0.007(2)
C3 0.029(3) 0.020(3) 0.013(2) 0.000(2) 0.011(2) -0.007(2)
C4 0.015(2) 0.009(2) 0.013(2) 0.0039(18) -0.0007(18) -0.0006(18)
C5 0.023(3) 0.010(2) 0.023(3) -0.002(2) 0.011(2) -0.0020(19)
C6 0.024(3) 0.016(2) 0.018(3) 0.000(2) 0.013(2) -0.005(2)
C7 0.010(2) 0.036(3) 0.015(2) -0.004(2) 0.0025(19) -0.003(2)
C8 0.016(3) 0.057(4) 0.014(3) -0.002(3) 0.003(2) -0.006(3)
C9 0.015(3) 0.064(5) 0.012(3) -0.012(3) 0.003(2) -0.010(3)
C10 0.009(2) 0.042(4) 0.019(3) -0.015(2) 0.002(2) 0.001(2)
C11 0.008(2) 0.028(3) 0.014(2) -0.011(2) 0.0023(18) -0.0010(19)
C12 0.023(3) 0.047(4) 0.027(3) -0.027(3) -0.001(2) 0.003(3)
C13 0.021(3) 0.033(3) 0.039(4) -0.025(3) -0.005(3) 0.007(3)
C14 0.017(3) 0.021(3) 0.033(3) -0.017(2) -0.005(2) 0.003(2)
C15 0.014(2) 0.023(3) 0.015(2) -0.012(2) -0.0029(19) 0.000(2)
C16 0.031(3) 0.013(3) 0.050(4) -0.009(3) -0.004(3) 0.002(2)
C17 0.035(3) 0.016(3) 0.032(3) 0.000(2) -0.003(3) 0.001(2)
C18 0.020(3) 0.016(3) 0.023(3) -0.002(2) -0.004(2) -0.002(2)

loop_
_atom_type_symbol
_atom_type_description
_atom_type_scat_dispersion_real
_atom_type_scat_dispersion_imag
_atom_type_scat_source
C C 0.0033 0.0016 'International Tables Vol C Tables 4.2.6.8 and 6.1.1.4'
H H 0.0000 0.0000 'International Tables Vol C Tables 4.2.6.8 and 6.1.1.4'
N N 0.0061 0.0033 'International Tables Vol C Tables 4.2.6.8 and 6.1.1.4'
O O 0.0106 0.0060 'International Tables Vol C Tables 4.2.6.8 and 6.1.1.4'
P P 0.1023 0.0942 'International Tables Vol C Tables 4.2.6.8 and 6.1.1.4'
V V 0.3005 0.5294 'International Tables Vol C Tables 4.2.6.8 and 6.1.1.4'
Cu Cu 0.3201 1.2651 'International Tables Vol C Tables 4.2.6.8 and 6.1.1.4'

loop_
_geom_angle_atom_site_label_1
_geom_angle_atom_site_label_2
_geom_angle_atom_site_label_3
_geom_angle
_geom_angle_site_symmetry_1
_geom_angle_site_symmetry_3
O6 Cu1 O7 90.24(14) 3_445 .
O6 Cu1 N2 161.75(17) 3_445 .
O7 Cu1 N2 93.93(16) . .
O6 Cu1 N1 92.56(17) 3_445 .
O7 Cu1 N1 176.37(17) . .
N2 Cu1 N1 82.70(19) . .
O6 Cu1 O2 101.39(14) 3_445 .
O7 Cu1 O2 97.07(13) . .
N2 Cu1 O2 95.73(15) . .
N1 Cu1 O2 84.65(15) . .
O8 V1 O7 102.47(17) . .
O8 V1 O5 99.81(17) . 5_766
O7 V1 O5 91.25(15) . 5_766
O8 V1 O4 102.02(17) . 3_445
O7 V1 O4 87.51(15) . 3_445
O5 V1 O4 157.89(15) 5_766 3_445
O8 V1 O1 93.73(16) . 7_656
O7 V1 O1 163.10(16) . 7_656
O5 V1 O1 90.71(14) 5_766 7_656
O4 V1 O1 84.39(14) 3_445 7_656
O8 V1 O7 175.47(15) . 7_656
O7 V1 O7 81.58(14) . 7_656
O5 V1 O7 77.93(13) 5_766 7_656
O4 V1 O7 80.05(13) 3_445 7_656
O1 V1 O7 82.42(13) 7_656 7_656
O8 V1 V1 150.52(13) . 7_656
O7 V1 V1 48.11(11) . 7_656
O5 V1 V1 81.65(11) 5_766 7_656
O4 V1 V1 81.12(11) 3_445 7_656
O1 V1 V1 115.74(11) 7_656 7_656
O7 V1 V1 33.48(8) 7_656 7_656
O1 P1 O2 116.4(2) . .
O1 P1 O3 105.7(2) . .
O2 P1 O3 110.0(2) . .
O1 P1 C1 110.5(2) . .
O2 P1 C1 108.2(2) . .
O3 P1 C1 105.4(2) . .
O6 P2 O4 111.9(2) . .
O6 P2 O5 112.5(2) . .
O4 P2 O5 111.77(19) . .
O6 P2 C4 107.0(2) . .
O4 P2 C4 107.2(2) . .
O5 P2 C4 106.0(2) . .
P1 O1 V1 147.4(2) . 7_656
P1 O2 Cu1 121.55(19) . .
P1 O3 H3' 116(6) . .
P2 O4 V1 118.7(2) . 3
P2 O5 V1 125.9(2) . 5_766
P2 O6 Cu1 116.5(2) . 3
V1 O7 Cu1 121.69(18) . .
V1 O7 V1 98.42(14) . 7_656
Cu1 O7 V1 128.37(16) . 7_656
C7 N1 C11 118.8(5) . .
C7 N1 Cu1 129.7(4) . .
C11 N1 Cu1 111.2(3) . .
C18 N2 C15 119.3(5) . .
C18 N2 Cu1 128.9(4) . .
C15 N2 Cu1 111.7(4) . .
C2 C1 C6 118.6(4) . .
C2 C1 P1 121.5(4) . .
C6 C1 P1 119.7(4) . .
C1 C2 C3 120.3(5) . .
C1 C2 H2 119.9 . .
C3 C2 H2 119.9 . .
C4 C3 C2 121.2(5) . .
C4 C3 H3 119.4 . .
C2 C3 H3 119.4 . .
C3 C4 C5 118.7(5) . .
C3 C4 P2 120.7(4) . .
C5 C4 P2 120.6(4) . .
C6 C5 C4 120.1(5) . .
C6 C5 H5 119.9 . .
C4 C5 H5 119.9 . .
C5 C6 C1 120.9(5) . .
C5 C6 H6 119.5 . .
C1 C6 H6 119.5 . .
N1 C7 C8 121.7(6) . .
N1 C7 H7 119.2 . .
C8 C7 H7 119.2 . .
C9 C8 C7 119.9(6) . .
C9 C8 H8 120.0 . .
C7 C8 H8 120.0 . .
C8 C9 C10 120.2(5) . .
C8 C9 H9 119.9 . .
C10 C9 H9 119.9 . .
C9 C10 C11 116.3(6) . .
C9 C10 C12 125.8(6) . .
C11 C10 C12 117.9(6) . .
N1 C11 C10 123.1(5) . .
N1 C11 C15 116.8(4) . .
C10 C11 C15 120.1(5) . .
C13 C12 C10 122.4(6) . .
C13 C12 H12 118.8 . .
C10 C12 H12 118.8 . .
C12 C13 C14 121.0(6) . .
C12 C13 H13 119.5 . .
C14 C13 H13 119.5 . .
C16 C14 C15 117.0(5) . .
C16 C14 C13 125.0(6) . .
C15 C14 C13 117.9(6) . .
N2 C15 C14 122.4(5) . .
N2 C15 C11 116.8(5) . .
C14 C15 C11 120.7(5) . .
C17 C16 C14 119.6(5) . .
C17 C16 H16 120.2 . .
C14 C16 H16 120.2 . .
C16 C17 C18 120.1(6) . .
C16 C17 H17 120.0 . .
C18 C17 H17 120.0 . .
N2 C18 C17 121.6(6) . .
N2 C18 H18 119.2 . .
C17 C18 H18 119.2 . .

loop_
_geom_bond_atom_site_label_1
_geom_bond_atom_site_label_2
_geom_bond_distance
_geom_bond_site_symmetry_2
Cu1 O6 1.927(3) 3_445
Cu1 O7 1.972(3) .
Cu1 N2 2.001(4) .
Cu1 N1 2.015(4) .
Cu1 O2 2.222(3) .
V1 O8 1.603(3) .
V1 O7 1.734(3) .
V1 O5 1.958(3) 5_766
V1 O4 1.985(3) 3_445
V1 O1 2.000(3) 7_656
V1 O7 2.340(3) 7_656
V1 V1 3.1094(16) 7_656
P1 O1 1.505(3) .
P1 O2 1.509(4) .
P1 O3 1.572(4) .
P1 C1 1.798(5) .
P2 O6 1.531(4) .
P2 O4 1.543(4) .
P2 O5 1.553(4) .
P2 C4 1.793(5) .
O1 V1 2.000(3) 7_656
O3 H3' 0.69(7) .
O4 V1 1.985(3) 3
O5 V1 1.958(3) 5_766
O6 Cu1 1.927(3) 3
O7 V1 2.340(3) 7_656
N1 C7 1.325(7) .
N1 C11 1.360(7) .
N2 C18 1.320(7) .
N2 C15 1.359(6) .
C1 C2 1.385(7) .
C1 C6 1.399(7) .
C2 C3 1.393(7) .
C2 H2 0.9500 .
C3 C4 1.384(7) .
C3 H3 0.9500 .
C4 C5 1.395(7) .
C5 C6 1.389(7) .
C5 H5 0.9500 .
C6 H6 0.9500 .
C7 C8 1.401(8) .
C7 H7 0.9500 .
C8 C9 1.368(10) .
C8 H8 0.9500 .
C9 C10 1.400(10) .
C9 H9 0.9500 .
C10 C11 1.414(7) .
C10 C12 1.434(9) .
C11 C15 1.427(8) .
C12 C13 1.352(11) .
C12 H12 0.9500 .
C13 C14 1.440(8) .
C13 H13 0.9500 .
C14 C16 1.397(10) .
C14 C15 1.417(8) .
C16 C17 1.375(9) .
C16 H16 0.9500 .
C17 C18 1.399(8) .
C17 H17 0.9500 .
C18 H18 0.9500 .

loop_
_geom_torsion_atom_site_label_1
_geom_torsion_atom_site_label_2
_geom_torsion_atom_site_label_3
_geom_torsion_atom_site_label_4
_geom_torsion
_geom_torsion_site_symmetry_1
_geom_torsion_site_symmetry_4
O2 P1 O1 V1 47.2(5) . 7_656
O3 P1 O1 V1 169.7(4) . 7_656
C1 P1 O1 V1 -76.7(4) . 7_656
O1 P1 O2 Cu1 -41.1(3) . .
O3 P1 O2 Cu1 -161.3(2) . .
C1 P1 O2 Cu1 84.0(3) . .
O6 Cu1 O2 P1 95.9(2) 3_445 .
O7 Cu1 O2 P1 4.2(2) . .
N2 Cu1 O2 P1 -90.4(2) . .
N1 Cu1 O2 P1 -172.5(3) . .
O6 P2 O4 V1 71.3(3) . 3
O5 P2 O4 V1 -56.0(3) . 3
C4 P2 O4 V1 -171.7(2) . 3
O6 P2 O5 V1 -88.8(3) . 5_766
O4 P2 O5 V1 38.1(3) . 5_766
C4 P2 O5 V1 154.5(2) . 5_766
O4 P2 O6 Cu1 -58.0(3) . 3
O5 P2 O6 Cu1 68.8(3) . 3
C4 P2 O6 Cu1 -175.1(2) . 3
O8 V1 O7 Cu1 36.1(2) . .
O5 V1 O7 Cu1 136.4(2) 5_766 .
O4 V1 O7 Cu1 -65.7(2) 3_445 .
O1 V1 O7 Cu1 -127.0(5) 7_656 .
O7 V1 O7 Cu1 -146.0(3) 7_656 .
V1 V1 O7 Cu1 -146.0(3) 7_656 .
O8 V1 O7 V1 -177.93(16) . 7_656
O5 V1 O7 V1 -77.60(14) 5_766 7_656
O4 V1 O7 V1 80.30(14) 3_445 7_656
O1 V1 O7 V1 19.0(6) 7_656 7_656
O7 V1 O7 V1 0.0 7_656 7_656
O6 Cu1 O7 V1 75.9(2) 3_445 .
N2 Cu1 O7 V1 -86.3(2) . .
N1 Cu1 O7 V1 -64(3) . .
O2 Cu1 O7 V1 177.4(2) . .
O6 Cu1 O7 V1 -59.2(2) 3_445 7_656
N2 Cu1 O7 V1 138.6(2) . 7_656
N1 Cu1 O7 V1 161(2) . 7_656
O2 Cu1 O7 V1 42.4(2) . 7_656
O6 Cu1 N1 C7 16.1(5) 3_445 .
O7 Cu1 N1 C7 156(2) . .
N2 Cu1 N1 C7 178.4(5) . .
O2 Cu1 N1 C7 -85.1(5) . .
O6 Cu1 N1 C11 -169.9(3) 3_445 .
O7 Cu1 N1 C11 -30(3) . .
N2 Cu1 N1 C11 -7.6(3) . .
O2 Cu1 N1 C11 88.9(3) . .
O6 Cu1 N2 C18 -99.3(7) 3_445 .
O7 Cu1 N2 C18 3.5(5) . .
N1 Cu1 N2 C18 -175.2(5) . .
O2 Cu1 N2 C18 101.0(5) . .
O6 Cu1 N2 C15 83.2(6) 3_445 .
O7 Cu1 N2 C15 -174.0(3) . .
N1 Cu1 N2 C15 7.4(3) . .
O2 Cu1 N2 C15 -76.5(4) . .
O1 P1 C1 C2 -31.0(5) . .
O2 P1 C1 C2 -159.5(4) . .
O3 P1 C1 C2 82.8(4) . .
O1 P1 C1 C6 153.5(4) . .
O2 P1 C1 C6 25.0(5) . .
O3 P1 C1 C6 -92.7(4) . .
C6 C1 C2 C3 3.0(8) . .
P1 C1 C2 C3 -172.6(4) . .
C1 C2 C3 C4 0.8(9) . .
C2 C3 C4 C5 -3.8(8) . .
C2 C3 C4 P2 176.0(4) . .
O6 P2 C4 C3 -160.1(4) . .
O4 P2 C4 C3 79.8(5) . .
O5 P2 C4 C3 -39.7(5) . .
O6 P2 C4 C5 19.7(5) . .
O4 P2 C4 C5 -100.4(5) . .
O5 P2 C4 C5 140.1(4) . .
C3 C4 C5 C6 2.9(8) . .
P2 C4 C5 C6 -176.9(4) . .
C4 C5 C6 C1 0.9(9) . .
C2 C1 C6 C5 -3.9(8) . .
P1 C1 C6 C5 171.8(4) . .
C11 N1 C7 C8 -0.5(8) . .
Cu1 N1 C7 C8 173.1(4) . .
N1 C7 C8 C9 1.0(9) . .
C7 C8 C9 C10 -1.1(9) . .
C8 C9 C10 C11 0.8(8) . .
C8 C9 C10 C12 177.5(6) . .
C7 N1 C11 C10 0.2(8) . .
Cu1 N1 C11 C10 -174.5(4) . .
C7 N1 C11 C15 -178.7(5) . .
Cu1 N1 C11 C15 6.6(6) . .
C9 C10 C11 N1 -0.4(8) . .
C12 C10 C11 N1 -177.3(5) . .
C9 C10 C11 C15 178.5(5) . .
C12 C10 C11 C15 1.6(8) . .
C9 C10 C12 C13 -177.5(6) . .
C11 C10 C12 C13 -0.9(9) . .
C10 C12 C13 C14 0.6(10) . .
C12 C13 C14 C16 175.5(6) . .
C12 C13 C14 C15 -1.1(9) . .
C18 N2 C15 C14 -1.0(8) . .
Cu1 N2 C15 C14 176.7(4) . .
C18 N2 C15 C11 176.3(5) . .
Cu1 N2 C15 C11 -6.0(6) . .
C16 C14 C15 N2 2.1(8) . .
C13 C14 C15 N2 179.0(5) . .
C16 C14 C15 C11 -175.1(5) . .
C13 C14 C15 C11 1.8(8) . .
N1 C11 C15 N2 -0.4(7) . .
C10 C11 C15 N2 -179.4(5) . .
N1 C11 C15 C14 176.9(5) . .
C10 C11 C15 C14 -2.1(8) . .
C15 C14 C16 C17 -1.4(9) . .
C13 C14 C16 C17 -178.0(6) . .
C14 C16 C17 C18 -0.3(10) . .
C15 N2 C18 C17 -0.7(8) . .
Cu1 N2 C18 C17 -178.0(4) . .
C16 C17 C18 N2 1.4(10) . .
